data_7212352
loop_
_publ_author_name
'Liang, Li-Li'
'Zhang, Jun'
'Ren, Shi-Bin'
'Ge, Gen-Wu'
'Li, Yi-Zhi'
'Du, Hong-Bin'
'You, Xiao-Zeng'

_publ_section_title
;
 Rational synthesis of a microporous metal--organic framework with PtS
 topology using a semi-rigid tetrahedral linker
;
_journal_issue 7
_journal_name_full CrystEngComm
_journal_page_first 2008
_journal_paper_doi 10.1039/b925903a
_journal_volume 12
_journal_year 2010
_chemical_formula_moiety 'C33 H28 Cu2 O14, 2(C4 H9 N O)'
_chemical_formula_sum 'C41 H46 Cu2 N2 O16'
_chemical_formula_weight 949.88
_chemical_name_systematic
;
?
;
_space_group_IT_number 52
_symmetry_cell_setting orthorhombic
_symmetry_space_group_name_Hall '-P 2a 2bc'
_symmetry_space_group_name_H-M 'P n n a'
_atom_sites_solution_hydrogens geom
_atom_sites_solution_primary direct
_atom_sites_solution_secondary difmap
_audit_creation_method SHELXL-97
_cell_angle_alpha 90.00
_cell_angle_beta 90.00
_cell_angle_gamma 90.00
_cell_formula_units_Z 4
_cell_length_a 27.353(4)
_cell_length_b 17.844(3)
_cell_length_c 10.6753(17)
_cell_measurement_reflns_used 3067
_cell_measurement_temperature 291(2)
_cell_measurement_theta_max 20.49
_cell_measurement_theta_min 2.28
_cell_volume 5210.5(14)
_computing_cell_refinement SMART
_computing_data_collection 'SMART (Bruker, 2000)'
_computing_data_reduction 'SAINT (Bruker, 2000)'
_computing_molecular_graphics SHELXTL
_computing_publication_material SHELXTL
_computing_structure_refinement 'SHELXL-97 (Sheldrick, 1997)'
_computing_structure_solution 'SHELXS-97 (Sheldrick, 1990)'
_diffrn_ambient_temperature 291(2)
_diffrn_measured_fraction_theta_full 0.999
_diffrn_measured_fraction_theta_max 0.999
_diffrn_measurement_device_type 'Bruker Smart Apex CCD'
_diffrn_measurement_method 'phi and omega scans'
_diffrn_radiation_monochromator graphite
_diffrn_radiation_source 'fine-focus sealed tube'
_diffrn_radiation_type MoK\a
_diffrn_radiation_wavelength 0.71073
_diffrn_reflns_av_R_equivalents 0.0513
_diffrn_reflns_av_sigmaI/netI 0.0303
_diffrn_reflns_limit_h_max 31
_diffrn_reflns_limit_h_min -33
_diffrn_reflns_limit_k_max 19
_diffrn_reflns_limit_k_min -22
_diffrn_reflns_limit_l_max 13
_diffrn_reflns_limit_l_min -12
_diffrn_reflns_number 26910
_diffrn_reflns_theta_full 26.00
_diffrn_reflns_theta_max 26.00
_diffrn_reflns_theta_min 1.88
_exptl_absorpt_coefficient_mu 0.877
_exptl_absorpt_correction_T_max 0.8442
_exptl_absorpt_correction_T_min 0.7914
_exptl_absorpt_correction_type multi-scan
_exptl_absorpt_process_details 'SADABS; Bruker, 2000'
_exptl_crystal_colour blue
_exptl_crystal_density_diffrn 1.211
_exptl_crystal_density_method 'not measured'
_exptl_crystal_description rectangular
_exptl_crystal_F_000 1968
_exptl_crystal_size_max 0.28
_exptl_crystal_size_mid 0.22
_exptl_crystal_size_min 0.20
_refine_diff_density_max 0.201
_refine_diff_density_min -0.405
_refine_diff_density_rms 0.050
_refine_ls_extinction_method none
_refine_ls_goodness_of_fit_ref 1.094
_refine_ls_hydrogen_treatment constr
_refine_ls_matrix_type full
_refine_ls_number_parameters 279
_refine_ls_number_reflns 5126
_refine_ls_number_restraints 0
_refine_ls_restrained_S_all 1.094
_refine_ls_R_factor_all 0.0578
_refine_ls_R_factor_gt 0.0463
_refine_ls_shift/su_max 0.000
_refine_ls_shift/su_mean 0.000
_refine_ls_structure_factor_coef Fsqd
_refine_ls_weighting_details 'calc w=1/[\s^2^(Fo^2^)+(0.0600P)^2^+1.9900P] where P=(Fo^2^+2Fc^2^)/3'
_refine_ls_weighting_scheme calc
_refine_ls_wR_factor_gt 0.1144
_refine_ls_wR_factor_ref 0.1185
_reflns_number_gt 4220
_reflns_number_total 5126
_reflns_threshold_expression >2sigma(I)
_cod_data_source_file b925903a.txt
_cod_data_source_block 1
_cod_depositor_comments
;
The following automatic conversions were performed:

'_symmetry_cell_setting' value 'Orthorhombic' changed to
'orthorhombic' according to
/home/saulius/struct/CIF-dictionaries/cif_core.dic dictionary named
'cif_core.dic' version 2.4.2 from 2011-04-26.

Automatic conversion script
Id: cif_fix_values 1891 2012-01-12 08:04:46Z andrius 
;
_cod_original_sg_symbol_H-M 'Pnna '
_cod_database_code 7212352

loop_
_symmetry_equiv_pos_as_xyz
'x, y, z'
'-x+1/2, -y, z'
'-x+1/2, y+1/2, -z+1/2'
'x, -y+1/2, -z+1/2'
'-x, -y, -z'
'x-1/2, y, -z'
'x-1/2, -y-1/2, z-1/2'
'-x, y-1/2, z-1/2'

loop_
_atom_site_label
_atom_site_type_symbol
_atom_site_fract_x
_atom_site_fract_y
_atom_site_fract_z
_atom_site_U_iso_or_equiv
_atom_site_adp_type
_atom_site_occupancy
_atom_site_symmetry_multiplicity
_atom_site_calc_flag
_atom_site_refinement_flags
C1 C 0.53240(10) 0.94725(15) -0.2983(3) 0.0388(6) Uani 1 1 d .
C2 C 0.55345(9) 0.91404(15) -0.1810(3) 0.0389(6) Uani 1 1 d .
C3 C 0.57409(11) 0.84554(18) -0.1837(3) 0.0494(7) Uani 1 1 d .
H3 H 0.5755 0.8199 -0.2594 0.059 Uiso 1 1 calc R
C4 C 0.59360(11) 0.81153(16) -0.0762(3) 0.0418(6) Uani 1 1 d .
H4 H 0.6062 0.7632 -0.0795 0.050 Uiso 1 1 calc R
C5 C 0.59366(10) 0.85206(16) 0.0361(2) 0.0388(6) Uani 1 1 d .
C6 C 0.57310(11) 0.92150(17) 0.0398(3) 0.0439(6) Uani 1 1 d .
H6 H 0.5728 0.9481 0.1147 0.053 Uiso 1 1 calc R
C7 C 0.55230(11) 0.95347(17) -0.0681(3) 0.0421(6) Uani 1 1 d .
H7 H 0.5379 1.0006 -0.0643 0.051 Uiso 1 1 calc R
C8 C 0.64271(9) 0.76015(15) 0.1338(2) 0.0354(6) Uani 1 1 d .
H8A H 0.6638 0.7643 0.0612 0.043 Uiso 1 1 calc R
H8B H 0.6219 0.7167 0.1224 0.043 Uiso 1 1 calc R
C9 C 0.67347(11) 0.7500 0.2500 0.0310(7) Uani 1 2 d S
C10 C 0.70461(9) 0.81901(15) 0.2685(3) 0.0396(6) Uani 1 1 d .
H10A H 0.7234 0.8297 0.1935 0.048 Uiso 1 1 calc R
H10B H 0.6843 0.8621 0.2877 0.048 Uiso 1 1 calc R
C11 C 0.78012(10) 0.84097(15) 0.3836(3) 0.0420(6) Uani 1 1 d .
C12 C 0.81217(10) 0.81246(17) 0.4690(3) 0.0462(7) Uani 1 1 d .
H12 H 0.8034 0.7709 0.5165 0.055 Uiso 1 1 calc R
C13 C 0.85677(10) 0.84416(16) 0.4853(3) 0.0435(7) Uani 1 1 d .
H13 H 0.8798 0.8203 0.5356 0.052 Uiso 1 1 calc R
C14 C 0.86834(9) 0.91008(16) 0.4294(2) 0.0385(6) Uani 1 1 d .
C15 C 0.83391(10) 0.94365(16) 0.3491(3) 0.0446(7) Uani 1 1 d .
H15 H 0.8408 0.9898 0.3128 0.053 Uiso 1 1 calc R
C16 C 0.79055(10) 0.90896(17) 0.3242(3) 0.0441(7) Uani 1 1 d .
H16 H 0.7683 0.9302 0.2687 0.053 Uiso 1 1 calc R
C17 C 0.91707(11) 0.94615(15) 0.4524(3) 0.0415(7) Uani 1 1 d .
C18 C 0.88296(11) 0.89305(16) -0.0996(3) 0.0472(7) Uani 1 1 d .
H18A H 0.9100 0.9140 -0.1448 0.057 Uiso 1 1 calc R
H18C H 0.8632 0.9328 -0.0662 0.057 Uiso 1 1 calc R
H18B H 0.8636 0.8629 -0.1552 0.057 Uiso 1 1 calc R
C19 C 0.87045(11) 0.83349(18) 0.1219(3) 0.0501(7) Uani 1 1 d .
H19A H 0.8651 0.7809 0.1353 0.075 Uiso 1 1 calc R
H19B H 0.8396 0.8581 0.1094 0.075 Uiso 1 1 calc R
H19C H 0.8865 0.8545 0.1937 0.075 Uiso 1 1 calc R
C20 C 0.94862(11) 0.80505(17) -0.0041(3) 0.0498(7) Uani 1 1 d .
C21 C 0.96220(11) 0.74589(18) 0.0922(3) 0.0504(7) Uani 1 1 d .
H21B H 0.9350 0.7377 0.1476 0.061 Uiso 1 1 calc R
H21C H 0.9899 0.7627 0.1398 0.061 Uiso 1 1 calc R
H21A H 0.9702 0.6999 0.0503 0.061 Uiso 1 1 calc R
Cu1 Cu 0.486780(12) 1.060205(17) -0.43887(3) 0.03469(12) Uani 1 1 d .
N1 N 0.90210(9) 0.84432(14) 0.0076(2) 0.0503(6) Uani 1 1 d .
O1 O 0.51326(6) 1.01030(11) -0.28977(18) 0.0413(4) Uani 1 1 d .
O2 O 0.53665(7) 0.90940(10) -0.39577(18) 0.0404(4) Uani 1 1 d .
O3 O 0.61306(6) 0.82613(10) 0.14407(16) 0.0369(4) Uani 1 1 d .
O4 O 0.73689(7) 0.80203(10) 0.37252(18) 0.0434(5) Uani 1 1 d .
O5 O 0.92428(6) 1.01023(10) 0.40622(17) 0.0357(4) Uani 1 1 d .
O6 O 0.94672(6) 0.90910(10) 0.51603(17) 0.0357(4) Uani 1 1 d .
O7 O 0.97963(7) 0.82635(12) -0.08181(19) 0.0474(5) Uani 1 1 d .
O1W O 0.46992(6) 1.16459(11) -0.34320(17) 0.0377(4) Uani 1 1 d .
H1X H 0.4804 1.2061 -0.3938 0.045 Uiso 1 1 d R
H1Y H 0.4866 1.1660 -0.2641 0.045 Uiso 1 1 d R

loop_
_atom_site_aniso_label
_atom_site_aniso_U_11
_atom_site_aniso_U_22
_atom_site_aniso_U_33
_atom_site_aniso_U_23
_atom_site_aniso_U_13
_atom_site_aniso_U_12
C1 0.0349(13) 0.0431(15) 0.0383(15) 0.0014(12) -0.0044(12) 0.0010(11)
C2 0.0356(13) 0.0389(14) 0.0424(15) 0.0084(12) -0.0071(11) 0.0012(11)
C3 0.0533(16) 0.0551(18) 0.0399(15) -0.0057(13) -0.0156(13) 0.0151(14)
C4 0.0479(15) 0.0376(14) 0.0398(15) 0.0000(11) -0.0137(12) 0.0116(12)
C5 0.0360(13) 0.0475(16) 0.0328(13) 0.0059(11) -0.0046(11) 0.0123(12)
C6 0.0494(16) 0.0460(16) 0.0364(14) 0.0023(12) 0.0044(13) 0.0073(13)
C7 0.0423(15) 0.0443(16) 0.0398(15) 0.0021(12) 0.0017(12) 0.0107(12)
C8 0.0318(12) 0.0422(14) 0.0323(14) 0.0121(11) 0.0025(10) 0.0077(11)
C9 0.0161(14) 0.0394(19) 0.0376(19) 0.0105(15) 0.000 0.000
C10 0.0338(12) 0.0409(14) 0.0440(15) 0.0124(12) -0.0126(11) -0.0157(11)
C11 0.0390(13) 0.0405(15) 0.0464(16) 0.0119(12) -0.0122(12) -0.0179(12)
C12 0.0420(15) 0.0486(17) 0.0480(17) 0.0162(13) -0.0148(13) -0.0064(13)
C13 0.0407(14) 0.0486(16) 0.0412(15) 0.0119(12) -0.0173(12) -0.0134(12)
C14 0.0329(13) 0.0425(15) 0.0401(15) 0.0040(11) -0.0088(11) -0.0039(11)
C15 0.0393(14) 0.0488(17) 0.0456(16) 0.0037(13) -0.0173(13) -0.0106(12)
C16 0.0368(14) 0.0538(17) 0.0416(15) 0.0147(13) -0.0152(12) -0.0141(13)
C17 0.0415(15) 0.0318(14) 0.0514(17) -0.0032(12) -0.0096(13) -0.0044(11)
C18 0.0502(16) 0.0448(16) 0.0465(16) 0.0156(13) -0.0167(14) -0.0168(13)
C19 0.0450(15) 0.0559(18) 0.0493(17) -0.0157(14) -0.0153(14) 0.0112(14)
C20 0.0510(16) 0.0459(17) 0.0525(18) -0.0130(14) 0.0115(15) 0.0070(14)
C21 0.0494(16) 0.0541(17) 0.0478(17) 0.0126(14) -0.0172(14) -0.0088(15)
Cu1 0.0386(2) 0.03223(19) 0.03324(19) 0.00272(12) 0.00033(13) -0.00030(12)
N1 0.0508(14) 0.0507(14) 0.0495(15) -0.0181(12) 0.0131(12) -0.0182(12)
O1 0.0422(10) 0.0420(11) 0.0399(10) 0.0074(8) -0.0013(8) 0.0120(8)
O2 0.0455(10) 0.0401(10) 0.0357(10) 0.0009(8) -0.0112(9) 0.0070(9)
O3 0.0353(9) 0.0444(10) 0.0308(9) 0.0000(8) -0.0038(7) 0.0166(8)
O4 0.0435(10) 0.0411(10) 0.0457(11) 0.0144(9) -0.0134(9) -0.0152(8)
O5 0.0372(9) 0.0348(10) 0.0349(9) 0.0030(7) -0.0001(8) -0.0016(8)
O6 0.0397(9) 0.0326(9) 0.0348(9) 0.0016(7) -0.0020(8) -0.0026(8)
O7 0.0455(11) 0.0495(12) 0.0471(12) 0.0133(9) 0.0115(9) 0.0188(9)
O1W 0.0307(8) 0.0480(11) 0.0343(9) -0.0100(8) 0.0091(7) 0.0058(8)

loop_
_atom_type_symbol
_atom_type_description
_atom_type_scat_dispersion_real
_atom_type_scat_dispersion_imag
_atom_type_scat_source
C C 0.0033 0.0016 'International Tables Vol C Tables 4.2.6.8 and 6.1.1.4'
H H 0.0000 0.0000 'International Tables Vol C Tables 4.2.6.8 and 6.1.1.4'
N N 0.0061 0.0033 'International Tables Vol C Tables 4.2.6.8 and 6.1.1.4'
O O 0.0106 0.0060 'International Tables Vol C Tables 4.2.6.8 and 6.1.1.4'
Cu Cu 0.3201 1.2651 'International Tables Vol C Tables 4.2.6.8 and 6.1.1.4'

loop_
_geom_angle_atom_site_label_1
_geom_angle_atom_site_label_2
_geom_angle_atom_site_label_3
_geom_angle
_geom_angle_site_symmetry_1
_geom_angle_site_symmetry_3
O1 C1 O2 126.2(3) . .
O1 C1 C2 117.2(2) . .
O2 C1 C2 116.6(2) . .
C3 C2 C7 119.1(3) . .
C3 C2 C1 120.1(3) . .
C7 C2 C1 120.9(2) . .
C2 C3 C4 122.3(3) . .
C2 C3 H3 118.9 . .
C4 C3 H3 118.9 . .
C5 C4 C3 118.5(3) . .
C5 C4 H4 120.8 . .
C3 C4 H4 120.8 . .
O3 C5 C6 116.7(3) . .
O3 C5 C4 123.7(2) . .
C6 C5 C4 119.7(2) . .
C5 C6 C7 120.8(3) . .
C5 C6 H6 119.6 . .
C7 C6 H6 119.6 . .
C2 C7 C6 119.6(3) . .
C2 C7 H7 120.2 . .
C6 C7 H7 120.2 . .
O3 C8 C9 110.6(2) . .
O3 C8 H8A 109.5 . .
C9 C8 H8A 109.5 . .
O3 C8 H8B 109.5 . .
C9 C8 H8B 109.5 . .
H8A C8 H8B 108.1 . .
C8 C9 C8 112.3(3) . 4_565
C8 C9 C10 108.89(14) . .
C8 C9 C10 107.76(15) 4_565 .
C8 C9 C10 107.76(15) . 4_565
C8 C9 C10 108.89(14) 4_565 4_565
C10 C9 C10 111.3(3) . 4_565
O4 C10 C9 105.83(18) . .
O4 C10 H10A 110.6 . .
C9 C10 H10A 110.6 . .
O4 C10 H10B 110.6 . .
C9 C10 H10B 110.6 . .
H10A C10 H10B 108.7 . .
C12 C11 O4 114.9(2) . .
C12 C11 C16 119.7(2) . .
O4 C11 C16 125.0(2) . .
C13 C12 C11 120.6(3) . .
C13 C12 H12 119.7 . .
C11 C12 H12 119.7 . .
C12 C13 C14 121.0(3) . .
C12 C13 H13 119.5 . .
C14 C13 H13 119.5 . .
C13 C14 C15 118.7(2) . .
C13 C14 C17 120.5(2) . .
C15 C14 C17 120.8(2) . .
C16 C15 C14 120.5(3) . .
C16 C15 H15 119.8 . .
C14 C15 H15 119.8 . .
C15 C16 C11 118.9(3) . .
C15 C16 H16 120.6 . .
C11 C16 H16 120.6 . .
O6 C17 O5 126.3(3) . .
O6 C17 C14 116.1(2) . .
O5 C17 C14 117.6(2) . .
N1 C18 H18A 109.5 . .
N1 C18 H18C 109.5 . .
H18A C18 H18C 109.5 . .
N1 C18 H18B 109.5 . .
H18A C18 H18B 109.5 . .
H18C C18 H18B 109.5 . .
N1 C19 H19A 109.5 . .
N1 C19 H19B 109.5 . .
H19A C19 H19B 109.5 . .
N1 C19 H19C 109.5 . .
H19A C19 H19C 109.5 . .
H19B C19 H19C 109.5 . .
O7 C20 N1 120.3(3) . .
O7 C20 C21 119.7(3) . .
N1 C20 C21 119.2(3) . .
C20 C21 H21B 109.5 . .
C20 C21 H21C 109.5 . .
H21B C21 H21C 109.5 . .
C20 C21 H21A 109.5 . .
H21B C21 H21A 109.5 . .
H21C C21 H21A 109.5 . .
O2 Cu1 O5 90.05(8) 5_674 6
O2 Cu1 O6 90.28(8) 5_674 2_674
O5 Cu1 O6 168.73(7) 6 2_674
O2 Cu1 O1 168.34(8) 5_674 .
O5 Cu1 O1 88.35(8) 6 .
O6 Cu1 O1 89.06(8) 2_674 .
O2 Cu1 O1W 96.72(8) 5_674 .
O5 Cu1 O1W 96.96(7) 6 .
O6 Cu1 O1W 94.18(7) 2_674 .
O1 Cu1 O1W 94.94(8) . .
O2 Cu1 Cu1 82.41(6) 5_674 5_674
O5 Cu1 Cu1 87.49(5) 6 5_674
O6 Cu1 Cu1 81.39(5) 2_674 5_674
O1 Cu1 Cu1 85.98(6) . 5_674
O1W Cu1 Cu1 175.47(5) . 5_674
C20 N1 C19 120.6(3) . .
C20 N1 C18 120.5(2) . .
C19 N1 C18 118.8(2) . .
C1 O1 Cu1 120.43(19) . .
C1 O2 Cu1 124.98(17) . 5_674
C5 O3 C8 116.0(2) . .
C11 O4 C10 118.89(19) . .
C17 O5 Cu1 118.66(18) . 6_655
C17 O6 Cu1 126.09(17) . 2_676
Cu1 O1W H1X 109.5 . .
Cu1 O1W H1Y 109.5 . .
H1X O1W H1Y 109.5 . .

loop_
_geom_bond_atom_site_label_1
_geom_bond_atom_site_label_2
_geom_bond_distance
_geom_bond_site_symmetry_2
C1 O1 1.244(3) .
C1 O2 1.246(3) .
C1 C2 1.500(4) .
C2 C3 1.347(4) .
C2 C7 1.396(4) .
C3 C4 1.403(4) .
C3 H3 0.9300 .
C4 C5 1.400(4) .
C4 H4 0.9300 .
C5 O3 1.351(3) .
C5 C6 1.361(4) .
C6 C7 1.406(4) .
C6 H6 0.9300 .
C7 H7 0.9300 .
C8 O3 1.434(3) .
C8 C9 1.509(3) .
C8 H8A 0.9700 .
C8 H8B 0.9700 .
C9 C8 1.509(3) 4_565
C9 C10 1.510(3) .
C9 C10 1.510(3) 4_565
C10 O4 1.451(3) .
C10 H10A 0.9700 .
C10 H10B 0.9700 .
C11 C12 1.363(4) .
C11 O4 1.377(3) .
C11 C16 1.398(4) .
C12 C13 1.356(4) .
C12 H12 0.9300 .
C13 C14 1.356(4) .
C13 H13 0.9300 .
C14 C15 1.407(4) .
C14 C17 1.500(4) .
C15 C16 1.364(4) .
C15 H15 0.9300 .
C16 H16 0.9300 .
C17 O6 1.247(3) .
C17 O5 1.261(3) .
C18 N1 1.530(4) .
C18 H18A 0.9600 .
C18 H18C 0.9600 .
C18 H18B 0.9600 .
C19 N1 1.508(4) .
C19 H19A 0.9600 .
C19 H19B 0.9600 .
C19 H19C 0.9600 .
C20 O7 1.246(4) .
C20 N1 1.458(4) .
C20 C21 1.520(4) .
C21 H21B 0.9600 .
C21 H21C 0.9600 .
C21 H21A 0.9600 .
Cu1 O2 1.9548(18) 5_674
Cu1 O5 1.9595(18) 6
Cu1 O6 1.9598(18) 2_674
Cu1 O1 1.9624(19) .
Cu1 O1W 2.1738(18) .
Cu1 Cu1 2.6160(7) 5_674
O2 Cu1 1.9548(18) 5_674
O5 Cu1 1.9595(18) 6_655
O6 Cu1 1.9598(18) 2_676
O1W H1X 0.9600 .
O1W H1Y 0.9600 .

loop_
_geom_torsion_atom_site_label_1
_geom_torsion_atom_site_label_2
_geom_torsion_atom_site_label_3
_geom_torsion_atom_site_label_4
_geom_torsion
_geom_torsion_site_symmetry_1
_geom_torsion_site_symmetry_4
O1 C1 C2 C3 179.1(3) . .
O2 C1 C2 C3 -2.2(4) . .
O1 C1 C2 C7 -1.3(4) . .
O2 C1 C2 C7 177.4(3) . .
C7 C2 C3 C4 1.4(5) . .
C1 C2 C3 C4 -179.0(3) . .
C2 C3 C4 C5 -3.2(5) . .
C3 C4 C5 O3 -177.5(3) . .
C3 C4 C5 C6 2.8(5) . .
O3 C5 C6 C7 179.5(3) . .
C4 C5 C6 C7 -0.8(4) . .
C3 C2 C7 C6 0.7(4) . .
C1 C2 C7 C6 -178.8(3) . .
C5 C6 C7 C2 -1.1(5) . .
O3 C8 C9 C8 61.59(15) . 4_565
O3 C8 C9 C10 -57.6(3) . .
O3 C8 C9 C10 -178.52(19) . 4_565
C8 C9 C10 O4 -173.8(2) . .
C8 C9 C10 O4 64.2(3) 4_565 .
C10 C9 C10 O4 -55.10(15) 4_565 .
O4 C11 C12 C13 177.6(3) . .
C16 C11 C12 C13 -8.4(5) . .
C11 C12 C13 C14 8.4(5) . .
C12 C13 C14 C15 -2.9(5) . .
C12 C13 C14 C17 177.5(3) . .
C13 C14 C15 C16 -2.6(5) . .
C17 C14 C15 C16 177.1(3) . .
C14 C15 C16 C11 2.5(5) . .
C12 C11 C16 C15 3.0(5) . .
O4 C11 C16 C15 176.3(3) . .
C13 C14 C17 O6 5.8(4) . .
C15 C14 C17 O6 -173.9(3) . .
C13 C14 C17 O5 -174.4(3) . .
C15 C14 C17 O5 6.0(4) . .
O7 C20 N1 C19 -163.2(3) . .
C21 C20 N1 C19 7.3(4) . .
O7 C20 N1 C18 21.0(4) . .
C21 C20 N1 C18 -168.5(3) . .
O2 C1 O1 Cu1 -0.7(4) . .
C2 C1 O1 Cu1 177.79(17) . .
O2 Cu1 O1 C1 6.7(5) 5_674 .
O5 Cu1 O1 C1 88.9(2) 6 .
O6 Cu1 O1 C1 -80.1(2) 2_674 .
O1W Cu1 O1 C1 -174.26(19) . .
Cu1 Cu1 O1 C1 1.30(19) 5_674 .
O1 C1 O2 Cu1 -0.8(4) . 5_674
C2 C1 O2 Cu1 -179.33(17) . 5_674
C6 C5 O3 C8 -168.3(2) . .
C4 C5 O3 C8 12.0(4) . .
C9 C8 O3 C5 163.6(2) . .
C12 C11 O4 C10 -168.3(3) . .
C16 C11 O4 C10 18.0(4) . .
C9 C10 O4 C11 157.0(2) . .
O6 C17 O5 Cu1 -2.0(4) . 6_655
C14 C17 O5 Cu1 178.15(19) . 6_655
O5 C17 O6 Cu1 -0.5(4) . 2_676
C14 C17 O6 Cu1 179.39(17) . 2_676
